data_7060097
loop_
_publ_author_name
'Tang, Yongxing'
'An, Ziwei'
'Chinnam, Ajay Kumar'
'Staples, Richard J.'
'Shreeve, Jean'ne M.'

_publ_section_title
;
 Very thermostable energetic materials based on a fused-triazole:
 3,6-diamino-1H-[1,2,4]triazolo[4,3-b][1,2,4]triazole
;
_journal_issue 1
_journal_name_full 'New Journal of Chemistry'
_journal_page_first 85
_journal_page_last 91
_journal_paper_doi 10.1039/D0NJ05152G
_journal_volume 45
_journal_year 2021
_chemical_formula_moiety 'C3 N5 O6, H2 O, C3 H6 N7'
_chemical_formula_sum 'C6 H8 N12 O7'
_chemical_formula_weight 360.24
_space_group_crystal_system monoclinic
_space_group_IT_number 14
_space_group_name_Hall '-P 2yn'
_space_group_name_H-M_alt 'P 1 21/n 1'
_atom_sites_solution_hydrogens difmap
_atom_sites_solution_primary dual
_audit_creation_date 2020-10-06
_audit_creation_method
;
Olex2 1.3-alpha
(compiled 2020.09.11 svn.r3730fd0d for OlexSys, GUI svn.r6159)
;
_audit_update_record
;
2020-10-09 deposited with the CCDC.	2020-11-25 downloaded from the CCDC.
;
_cell_angle_alpha 90
_cell_angle_beta 98.220(3)
_cell_angle_gamma 90
_cell_formula_units_Z 4
_cell_length_a 13.6133(4)
_cell_length_b 4.83877(10)
_cell_length_c 20.4591(5)
_cell_measurement_reflns_used 3775
_cell_measurement_temperature 100.00(10)
_cell_measurement_theta_max 77.3180
_cell_measurement_theta_min 3.6920
_cell_volume 1333.83(6)
_computing_cell_refinement 'CrysAlisPro 1.171.40.84a (Rigaku OD, 2020)'
_computing_data_collection 'CrysAlisPro 1.171.40.84a (Rigaku OD, 2020)'
_computing_data_reduction 'CrysAlisPro 1.171.40.84a (Rigaku OD, 2020)'
_computing_molecular_graphics
;
O. V. Dolomanov, L. J. Bourhis, R. J. Gildea, J. A. K. Howard and H. Puschmann,
OLEX2: a complete structure solution, refinement and analysis program.
J. Appl. Cryst. (2009). 42, 339-341.
;
_computing_publication_material
;
O. V. Dolomanov, L. J. Bourhis, R. J. Gildea, J. A. K. Howard and H. Puschmann,
OLEX2: a complete structure solution, refinement and analysis program.
J. Appl. Cryst. (2009). 42, 339-341.
;
_computing_structure_refinement 'SHELXL (Sheldrick, Acta Cryst. A64 2008, 112-122)'
_computing_structure_solution 'SHELXT (Sheldrick, G.M. (2015). Acta Cryst. A71, 3-8)'
_diffrn_ambient_environment N~2~
_diffrn_ambient_temperature 100.00(10)
_diffrn_detector 'Hybrid Pixel Array Detector'
_diffrn_detector_area_resol_mean 10.0000
_diffrn_detector_type HyPix
_diffrn_measured_fraction_theta_full 0.999
_diffrn_measured_fraction_theta_max 0.983
_diffrn_measurement_details
;
List of Runs (angles in degrees, time in seconds):

  # Type    Start    End  Width  t~exp~   \w     \q     \k     \f   Frames
#--------------------------------------------------------------------------
  1  \w     -7.00  19.00   0.50    0.05    --    6.00  52.00  -3.51   52
  2  \w    -11.00  15.00   0.50    0.05    --    2.00  57.00 -38.76   52
  3  \w     -8.00  17.00   0.50    0.05    --    6.00  54.00 -94.35   50
  4  \w     30.00  72.00   0.50    0.05    --   47.57  65.00 -91.00   84
  5  \w    -13.00  14.00   0.50    0.05    --    2.00  58.00 169.92   54
  6  \w    -77.00 -34.00   0.50    0.05    --  -47.57 125.00 -60.00   86
  7  \w    -63.00 -15.00   0.50    0.05    --  -47.57  65.00 -91.00   96
  8  \w     -8.00  18.00   0.50    0.05    --  -47.57  65.00 -91.00   52
  9  \w    -44.00 -18.00   0.50    0.20    --  -86.25  65.00 -91.00   52
 10  \w    -75.00 -49.00   0.50    0.20    --  -86.25  65.00 -91.00   52
 11  \w   -159.00-134.00   0.50    0.20    --  -86.25 -77.00  60.00   50
 12  \w   -156.00-130.00   0.50    0.20    --  -86.25 -65.00 132.00   52
 13  \w   -112.00 -68.00   0.50    0.20    --  -86.25 -65.00 132.00   88
 14  \w    -97.00 -45.00   0.50    0.05    --  -58.00 -30.00 131.84  104
 15  \w    -93.00 -48.00   0.50    0.05    --  -58.00 -30.00 -30.80   90
 16  \w    -91.00 -65.00   0.50    0.20    --  -78.00 -30.00  31.49   52
 17  \w   -131.00-102.00   0.50    0.05    --  -58.00 -30.00 -30.80   58
 18  \w   -104.00 -75.00   0.50    0.05    --  -54.00 -30.00 -89.70   58
 19  \w    -92.00 -45.00   0.50    0.05    --  -58.00 -30.00-124.82   94
 20  \w   -133.00 -95.00   0.50    0.05    --  -58.00 -30.00-124.82   76
 21  \w   -151.00-125.00   0.50    0.20    --  -78.00 -30.00-125.74   52
 22  \w    -95.00 -65.00   0.50    0.20    --  -78.00 -30.00-125.74   60
 23  \w    -94.00 -69.00   0.50    0.20    --  -82.00 -30.00 -71.81   50
 24  \w    -94.00 -69.00   0.50    0.20    --  -82.00 -30.00 -41.61   50
 25  \w    -94.00 -69.00   0.50    0.20    --  -82.00 -30.00 -24.18   50
 26  \w    -99.00 -69.00   0.50    0.20    --  -82.00 -30.00-151.34   60
 27  \w    -96.00 -69.00   0.50    0.20    --  -82.00 -30.00   3.59   54
 28  \w    -94.00 -69.00   0.50    0.20    --  -82.00 -30.00  63.69   50
 29  \w   -114.00 -72.00   0.50    0.20    --  -82.00 -30.00 118.81   84
 30  \w    -99.00 -69.00   0.50    0.20    --  -82.00 -30.00 133.61   60
 31  \w   -155.00-130.00   0.50    0.20    --  -82.00 -30.00 118.81   50
 32  \w   -146.00-120.00   0.50    0.20    --  -82.00 -30.00  63.69   52
 33  \w   -156.00-130.00   0.50    0.20    --  -82.00 -30.00   3.59   52
 34  \w   -100.00 -74.00   0.50    0.20    --  -86.25 -29.00 -48.55   52
 35  \w    -96.00 -70.00   0.50    0.20    --  -82.00 -30.00 -85.62   52
 36  \w    -66.00 -41.00   0.50    0.05    --  -54.00 -30.00 -89.70   50
 37  \w   -101.00 -74.00   0.50    0.20    --  -86.25 -29.00-169.54   54
 38  \w   -148.00-122.00   0.50    0.20    --  -86.25 -29.00-169.54   52
 39  \w    -99.00 -74.00   0.50    0.20    --  -86.25 -29.00 -99.30   50
 40  \w   -157.00-123.00   0.50    0.20    --  -86.25 -29.00 -48.55   68
 41  \w   -159.00-129.00   0.50    0.20    --  -86.25 -29.00  47.99   60
 42  \w   -103.00 -74.00   0.50    0.20    --  -86.25 -29.00  22.92   58
 43  \w    -99.00 -74.00   0.50    0.20    --  -86.25 -29.00  47.99   50
 44  \w   -161.00-126.00   0.50    0.20    --  -86.25 -29.00 174.45   70
 45  \w    -99.00 -74.00   0.50    0.20    --  -86.25 -29.00 155.41   50
 46  \w   -100.00 -74.00   0.50    0.20    --  -86.25 -29.00 174.45   52
 47  \w   -118.00 -30.00   0.50    0.05    --  -47.57 -65.00 132.00  176
 48  \w    -53.00 -28.00   0.50    0.05    --  -42.00 -33.00 133.84   50
 49  \w    -53.00 -28.00   0.50    0.05    --  -42.00 -33.00 122.97   50
 50  \w    -58.00 -29.00   0.50    0.05    --  -42.00 -32.00  30.78   58
 51  \w    -47.00 -22.00   0.50    0.05    --  -34.00 -35.00  -1.15   50
 52  \w    -30.00  -5.00   0.50    0.05    --  -18.00 -44.00 -60.42   50
 53  \w    -46.00 -21.00   0.50    0.05    --  -34.00 -35.00 -90.70   50
 54  \w    -54.00 -29.00   0.50    0.05    --  -42.00 -33.00-123.14   50
 55  \w    -61.00 -36.00   0.50    0.05    --  -47.57 -31.00-175.67   50
 56  \w    -58.00 -32.00   0.50    0.05    --  -42.00 -32.00 -13.40   52
 57  \w    -64.00 -39.00   0.50    0.05    --  -47.57 -31.00 164.99   50
 58  \w   -156.00-107.00   0.50    0.20    --  -86.25-125.00 -90.00   98
 59  \w    -23.00  47.00   0.50    0.05    --   47.57 -65.00 132.00  140
 60  \w     35.00  77.00   0.50    0.20    --  107.11 -65.00 132.00   84
 61  \w     36.00  63.00   0.50    0.20    --  107.11 -57.00  30.00   54
 62  \w     35.00  65.00   0.50    0.20    --  107.11 -57.00 -30.00   60
 63  \w     36.00  62.00   0.50    0.20    --  107.11 -57.00-150.00   52
 64  \w     36.00  70.00   0.50    0.20    --  107.11 -99.00-120.00   68
 65  \w     38.00  64.00   0.50    0.20    --  107.11 -99.00 -90.00   52
 66  \w     37.00 103.00   0.50    0.20    --  107.11-125.00-120.00  132
 67  \w     65.00 104.00   0.50    0.20    --  107.11 -99.00 -90.00   78
 68  \w     37.00 101.00   0.50    0.20    --  107.11-125.00 -30.00  128
 69  \w     35.00 103.00   0.50    0.20    --  107.11 -99.00 -30.00  136
 70  \w     35.00 103.00   0.50    0.20    --  107.11 -99.00   0.00  136
 71  \w     67.00 104.00   0.50    0.20    --  107.11 -99.00  60.00   74
 72  \w     35.00 104.00   0.50    0.20    --  107.11 -99.00 150.00  138
 73  \w     37.00 104.00   0.50    0.20    --  107.11 -99.00 120.00  134
 74  \w     39.00  91.00   0.50    0.20    --  107.11 -99.00  90.00  104
 75  \w     36.00  61.00   0.50    0.20    --  107.11 -99.00  60.00   50
 76  \w     78.00 103.00   0.50    0.20    --  107.11 -99.00-120.00   50
 77  \w     95.00 156.00   0.50    0.20    --  107.11  19.00  90.00  122
 78  \w    152.00 178.00   0.50    0.20    --  107.11  57.00 -30.00   52
 79  \w    118.00 173.00   0.50    0.20    --  107.11  37.00 -60.00  110
 80  \w    114.00 177.00   0.50    0.20    --  107.11  37.00 -90.00  126
 81  \w    136.00 166.00   0.50    0.20    --  107.11  65.00 -91.00   60
 82  \w     89.00 122.00   0.50    0.20    --  107.11  65.00 -91.00   66
 83  \w    114.00 175.00   0.50    0.20    --  107.11  37.00 -30.00  122
 84  \w     95.00 178.00   0.50    0.20    --  107.11  28.00-113.33  166
 85  \w     94.00 178.00   0.50    0.20    --  107.11  28.00-175.95  168
 86  \w     95.00 171.00   0.50    0.20    --  107.11  26.00  11.71  152
 87  \w    138.00 163.00   0.50    0.20    --  107.11  19.00  60.00   50
 88  \w    138.00 178.00   0.50    0.20    --  107.11  28.00 110.57   80
 89  \w     94.00 135.00   0.50    0.20    --  107.11  28.00 110.57   82
 90  \w     96.00 178.00   0.50    0.20    --  107.11  29.00 137.74  164
 91  \w     95.00 127.00   0.50    0.20    --  107.11  19.00  60.00   64
 92  \w     95.00 151.00   0.50    0.20    --  107.11  19.00-120.00  112
;
_diffrn_measurement_device 'four-circle diffractometer'
_diffrn_measurement_device_type 'XtaLAB Synergy, Dualflex, HyPix'
_diffrn_measurement_method '\w scans'
_diffrn_orient_matrix_type 'CrysAlisPro convention (1999,Acta A55,543-557)'
_diffrn_orient_matrix_UB_11 0.0800378000
_diffrn_orient_matrix_UB_12 0.0891154000
_diffrn_orient_matrix_UB_13 -0.0418478000
_diffrn_orient_matrix_UB_21 0.0303897000
_diffrn_orient_matrix_UB_22 0.2392644000
_diffrn_orient_matrix_UB_23 0.0483558000
_diffrn_orient_matrix_UB_31 0.0757561000
_diffrn_orient_matrix_UB_32 -0.1902175000
_diffrn_orient_matrix_UB_33 0.0412419000
_diffrn_radiation_monochromator mirror
_diffrn_radiation_probe x-ray
_diffrn_radiation_type 'Cu K\a'
_diffrn_radiation_wavelength 1.54184
_diffrn_reflns_av_R_equivalents 0.1288
_diffrn_reflns_av_unetI/netI 0.0509
_diffrn_reflns_Laue_measured_fraction_full 0.999
_diffrn_reflns_Laue_measured_fraction_max 0.983
_diffrn_reflns_limit_h_max 16
_diffrn_reflns_limit_h_min -16
_diffrn_reflns_limit_k_max 6
_diffrn_reflns_limit_k_min -6
_diffrn_reflns_limit_l_max 25
_diffrn_reflns_limit_l_min -25
_diffrn_reflns_number 29865
_diffrn_reflns_point_group_measured_fraction_full 0.999
_diffrn_reflns_point_group_measured_fraction_max 0.983
_diffrn_reflns_theta_full 67.684
_diffrn_reflns_theta_max 77.645
_diffrn_reflns_theta_min 3.671
_diffrn_source 'micro-focus sealed X-ray tube'
_diffrn_source_current 1
_diffrn_source_type 'PhotonJet (Cu) X-ray Source'
_diffrn_source_voltage 50
_exptl_absorpt_coefficient_mu 1.424
_exptl_absorpt_correction_T_max 1.000
_exptl_absorpt_correction_T_min 0.482
_exptl_absorpt_correction_type gaussian
_exptl_absorpt_process_details
;
CrysAlisPro 1.171.40.84a (Rigaku Oxford Diffraction, 2020)
Numerical absorption correction based on gaussian integration over
a multifaceted crystal model
Empirical absorption correction using spherical harmonics,
implemented in SCALE3 ABSPACK scaling algorithm.
;
_exptl_crystal_colour yellow
_exptl_crystal_colour_primary yellow
_exptl_crystal_density_diffrn 1.794
_exptl_crystal_description needle
_exptl_crystal_F_000 736
_exptl_crystal_recrystallization_method 'used as received'
_exptl_crystal_size_max 0.328
_exptl_crystal_size_mid 0.052
_exptl_crystal_size_min 0.016
_refine_diff_density_max 0.338
_refine_diff_density_min -0.352
_refine_diff_density_rms 0.087
_refine_ls_extinction_method none
_refine_ls_goodness_of_fit_ref 1.129
_refine_ls_hydrogen_treatment mixed
_refine_ls_matrix_type full
_refine_ls_number_parameters 253
_refine_ls_number_reflns 2788
_refine_ls_number_restraints 0
_refine_ls_restrained_S_all 1.129
_refine_ls_R_factor_all 0.0748
_refine_ls_R_factor_gt 0.0435
_refine_ls_shift/su_max 0.000
_refine_ls_shift/su_mean 0.000
_refine_ls_structure_factor_coef Fsqd
_refine_ls_weighting_details 'w=1/[\s^2^(Fo^2^)+(0.0459P)^2^+1.0983P] where P=(Fo^2^+2Fc^2^)/3'
_refine_ls_weighting_scheme calc
_refine_ls_wR_factor_gt 0.1012
_refine_ls_wR_factor_ref 0.1345
_reflns_Friedel_coverage 0.000
_reflns_number_gt 2020
_reflns_number_total 2788
_reflns_threshold_expression 'I > 2\s(I)'
_cod_data_source_file d0nj05152g2.cif
_cod_data_source_block js1020a
_cod_depositor_comments 'Adding full bibliography for 7060097--7060098.cif.'
_cod_database_code 7060097
_shelx_shelxl_version_number 2018/3
_chemical_oxdiff_formula C8H11H21O2
_chemical_oxdiff_usercomment TTT-3
_shelx_space_group_comment
;
The symmetry employed for this shelxl refinement is uniquely defined
by the following loop, which should always be used as a source of
symmetry information in preference to the above space-group names.
They are only intended as comments.
;
_reflns_odcompleteness_completeness 99.81
_reflns_odcompleteness_iscentric 1
_reflns_odcompleteness_theta 66.97
_olex2_refinement_description
;
1. Fixed Uiso
 At 1.5 times of:
  All O(H,H) groups
2.a Free rotating group:
 O1W(H1WA,H1WB)
;
_olex2_diffrn_ambient_temperature_device 'Oxford Cryosystems'
_olex2_exptl_crystal_mounting_method 'The crystal was mounted on a nylon loop with paratone oil'
_olex2_submission_original_sample_id YT4
_olex2_submission_special_instructions 'No special instructions were received'
_oxdiff_exptl_absorpt_empirical_details
;
Empirical correction (ABSPACK) includes:
- Absorption correction using spherical harmonics
- Frame scaling
;
_oxdiff_exptl_absorpt_empirical_full_max 1.836
_oxdiff_exptl_absorpt_empirical_full_min 0.617

loop_
_space_group_symop_operation_xyz
'x, y, z'
'-x+1/2, y+1/2, -z+1/2'
'-x, -y, -z'
'x-1/2, -y-1/2, z-1/2'

loop_
_atom_site_label
_atom_site_type_symbol
_atom_site_fract_x
_atom_site_fract_y
_atom_site_fract_z
_atom_site_U_iso_or_equiv
_atom_site_adp_type
_atom_site_occupancy
_atom_site_site_symmetry_order
_atom_site_calc_flag
_atom_site_refinement_flags_posn
_atom_site_refinement_flags_adp
_atom_site_refinement_flags_occupancy
_atom_site_disorder_assembly
_atom_site_disorder_group
O1 O 0.66906(15) -0.0147(4) 0.67218(10) 0.0306(5) Uani 1 1 d . . . . .
O2 O 0.81347(15) -0.1207(4) 0.72684(10) 0.0307(5) Uani 1 1 d . . . . .
O3 O 1.02463(16) -0.0771(4) 0.68226(10) 0.0319(5) Uani 1 1 d . . . A 1
O4 O 1.01879(15) 0.2810(4) 0.74472(9) 0.0297(5) Uani 1 1 d . . . B 1
O5 O 1.07555(14) 0.4726(4) 0.60347(9) 0.0259(4) Uani 1 1 d . . . . .
O6 O 0.98462(15) 0.7617(4) 0.53968(9) 0.0269(4) Uani 1 1 d . . . . .
N8 N 0.75327(17) 0.3780(5) 0.60424(11) 0.0234(5) Uani 1 1 d . . . . .
N9 N 0.81693(17) 0.5343(4) 0.57536(11) 0.0232(5) Uani 1 1 d . . . . .
N10 N 0.75918(17) 0.0133(4) 0.68509(11) 0.0244(5) Uani 1 1 d . . . . .
N11 N 0.98971(16) 0.1442(4) 0.69542(11) 0.0218(5) Uani 1 1 d . . . . .
N12 N 0.99513(17) 0.5725(4) 0.58034(11) 0.0218(5) Uani 1 1 d . . . . .
C4 C 0.8073(2) 0.2126(5) 0.64840(12) 0.0213(5) Uani 1 1 d . . . . .
C5 C 0.90740(19) 0.2576(5) 0.65032(12) 0.0202(5) Uani 1 1 d . . . . .
C6 C 0.90864(19) 0.4600(5) 0.60271(12) 0.0203(5) Uani 1 1 d . . . . .
O1W O 1.26522(16) 0.2941(4) 0.71334(10) 0.0320(5) Uani 1 1 d G . . . .
H1WA H 1.263786 0.426288 0.740519 0.048 Uiso 1 1 d G U . . .
H1WB H 1.240828 0.347983 0.674871 0.048 Uiso 1 1 d G U . . .
N1 N 0.63284(17) 0.0601(5) 0.47362(11) 0.0221(5) Uani 1 1 d . . . . .
H1 H 0.623(3) -0.059(8) 0.5028(19) 0.046(11) Uiso 1 1 d . . . . .
N2 N 0.70309(17) 0.3454(5) 0.40479(11) 0.0241(5) Uani 1 1 d . . . . .
N3 N 0.60206(16) 0.3975(4) 0.40448(10) 0.0208(5) Uani 1 1 d . . . . .
N4 N 0.44933(17) 0.4988(5) 0.40028(11) 0.0227(5) Uani 1 1 d . . . . .
H4 H 0.382(2) 0.574(7) 0.3925(15) 0.030(8) Uiso 1 1 d . . . . .
N5 N 0.46543(17) 0.2795(4) 0.44535(11) 0.0226(5) Uani 1 1 d . . . . .
N6 N 0.80293(19) 0.0093(5) 0.46556(13) 0.0285(5) Uani 1 1 d . . . . .
H6A H 0.854(3) 0.071(8) 0.4533(19) 0.044(11) Uiso 1 1 d . . . . .
H6B H 0.805(3) -0.124(8) 0.4919(18) 0.041(10) Uiso 1 1 d . . . . .
N7 N 0.54372(19) 0.7723(4) 0.33285(11) 0.0231(5) Uani 1 1 d . . . . .
H7A H 0.602(3) 0.755(7) 0.3121(17) 0.035(9) Uiso 1 1 d . . . . .
H7B H 0.482(3) 0.840(8) 0.3121(18) 0.045(10) Uiso 1 1 d . . . . .
C1 C 0.7173(2) 0.1394(5) 0.44788(13) 0.0229(6) Uani 1 1 d . . . . .
C2 C 0.5305(2) 0.5691(5) 0.37508(12) 0.0213(5) Uani 1 1 d . . . . .
C3 C 0.55929(19) 0.2304(5) 0.44551(12) 0.0207(5) Uani 1 1 d . . . . .

loop_
_atom_site_aniso_label
_atom_site_aniso_U_11
_atom_site_aniso_U_22
_atom_site_aniso_U_33
_atom_site_aniso_U_23
_atom_site_aniso_U_13
_atom_site_aniso_U_12
O1 0.0270(11) 0.0264(10) 0.0383(12) -0.0052(9) 0.0046(8) -0.0044(8)
O2 0.0348(11) 0.0238(10) 0.0329(11) 0.0090(8) 0.0032(9) 0.0024(8)
O3 0.0405(12) 0.0199(10) 0.0327(11) -0.0058(8) -0.0039(9) 0.0110(8)
O4 0.0407(12) 0.0206(10) 0.0244(10) -0.0068(8) -0.0066(8) 0.0022(8)
O5 0.0235(10) 0.0242(10) 0.0296(10) 0.0009(8) 0.0020(8) 0.0035(8)
O6 0.0348(11) 0.0197(9) 0.0257(10) 0.0068(7) 0.0027(8) 0.0007(8)
N8 0.0248(12) 0.0196(11) 0.0252(11) 0.0003(9) 0.0021(9) -0.0001(9)
N9 0.0257(12) 0.0191(11) 0.0241(11) 0.0002(9) 0.0012(9) 0.0008(9)
N10 0.0280(13) 0.0167(11) 0.0287(12) -0.0024(9) 0.0050(9) -0.0019(9)
N11 0.0260(12) 0.0161(10) 0.0226(11) -0.0005(8) 0.0013(9) 0.0005(9)
N12 0.0264(12) 0.0177(11) 0.0207(11) -0.0014(8) 0.0014(9) 0.0011(9)
C4 0.0250(13) 0.0177(12) 0.0209(12) -0.0004(10) 0.0025(10) -0.0008(10)
C5 0.0233(13) 0.0134(11) 0.0227(12) -0.0018(9) -0.0004(10) 0.0023(10)
C6 0.0219(13) 0.0166(12) 0.0215(12) -0.0022(10) -0.0003(10) 0.0005(10)
O1W 0.0355(12) 0.0301(11) 0.0300(11) 0.0009(9) 0.0035(9) -0.0003(9)
N1 0.0255(12) 0.0171(11) 0.0231(11) 0.0035(9) 0.0009(9) 0.0005(9)
N2 0.0240(12) 0.0183(11) 0.0290(12) 0.0043(9) 0.0005(9) 0.0012(9)
N3 0.0231(12) 0.0163(10) 0.0226(11) 0.0014(8) 0.0019(8) 0.0003(8)
N4 0.0242(12) 0.0185(10) 0.0245(11) 0.0038(9) 0.0004(9) 0.0019(9)
N5 0.0264(12) 0.0165(10) 0.0243(11) 0.0036(8) 0.0013(9) 0.0006(9)
N6 0.0238(13) 0.0233(12) 0.0380(14) 0.0081(11) 0.0023(10) 0.0031(10)
N7 0.0280(13) 0.0171(11) 0.0241(11) 0.0034(9) 0.0028(9) 0.0008(9)
C1 0.0247(14) 0.0180(12) 0.0249(13) 0.0005(10) -0.0002(10) 0.0004(10)
C2 0.0259(14) 0.0162(12) 0.0206(12) -0.0032(9) -0.0006(10) -0.0005(10)
C3 0.0243(13) 0.0159(12) 0.0212(12) 0.0004(9) 0.0009(10) -0.0013(10)

loop_
_atom_type_symbol
_atom_type_description
_atom_type_scat_dispersion_real
_atom_type_scat_dispersion_imag
_atom_type_scat_source
C C 0.0181 0.0091 'International Tables Vol C Tables 4.2.6.8 and 6.1.1.4'
H H 0.0000 0.0000 'International Tables Vol C Tables 4.2.6.8 and 6.1.1.4'
N N 0.0311 0.0180 'International Tables Vol C Tables 4.2.6.8 and 6.1.1.4'
O O 0.0492 0.0322 'International Tables Vol C Tables 4.2.6.8 and 6.1.1.4'

loop_
_exptl_crystal_face_index_h
_exptl_crystal_face_index_k
_exptl_crystal_face_index_l
_exptl_crystal_face_perp_dist
1 0 0 0.0080
-1 0 0 0.0080
1 -1 -1 0.1326
-1 1 1 0.1554
0 0 1 0.0315
0 0 -1 0.0178

loop_
_geom_angle_atom_site_label_1
_geom_angle_atom_site_label_2
_geom_angle_atom_site_label_3
_geom_angle
_geom_angle_site_symmetry_1
_geom_angle_site_symmetry_3
_geom_angle_publ_flag
C4 N8 N9 107.7(2) . . ?
C6 N9 N8 106.5(2) . . ?
O1 N10 O2 125.1(2) . . ?
O1 N10 C4 118.6(2) . . ?
O2 N10 C4 116.3(2) . . ?
O3 N11 O4 124.6(2) . . ?
O3 N11 C5 118.8(2) . . ?
O4 N11 C5 116.6(2) . . ?
O5 N12 O6 124.4(2) . . ?
O5 N12 C6 117.1(2) . . ?
O6 N12 C6 118.5(2) . . ?
N8 C4 N10 120.3(2) . . ?
N8 C4 C5 111.7(2) . . ?
C5 C4 N10 128.0(2) . . ?
C4 C5 N11 129.0(2) . . ?
C4 C5 C6 101.8(2) . . ?
C6 C5 N11 128.9(2) . . ?
N9 C6 N12 121.6(2) . . ?
N9 C6 C5 112.3(2) . . ?
C5 C6 N12 126.0(2) . . ?
H1WA O1W H1WB 109.4 . . ?
C1 N1 H1 132(3) . . ?
C3 N1 H1 122(3) . . ?
C3 N1 C1 105.8(2) . . ?
C1 N2 N3 100.9(2) . . ?
C2 N3 N2 139.3(2) . . ?
C2 N3 C3 107.2(2) . . ?
C3 N3 N2 113.5(2) . . ?
N5 N4 H4 116.3(19) . . ?
C2 N4 H4 130.9(19) . . ?
C2 N4 N5 112.9(2) . . ?
C3 N5 N4 101.6(2) . . ?
H6A N6 H6B 122(4) . . ?
C1 N6 H6A 119(3) . . ?
C1 N6 H6B 119(2) . . ?
H7A N7 H7B 125(3) . . ?
C2 N7 H7A 115(2) . . ?
C2 N7 H7B 111(2) . . ?
N2 C1 N1 114.2(2) . . ?
N2 C1 N6 125.2(3) . . ?
N6 C1 N1 120.6(2) . . ?
N4 C2 N3 104.9(2) . . ?
N4 C2 N7 129.4(2) . . ?
N7 C2 N3 125.6(2) . . ?
N3 C3 N1 105.5(2) . . ?
N5 C3 N1 140.9(2) . . ?
N5 C3 N3 113.5(2) . . ?

loop_
_geom_bond_atom_site_label_1
_geom_bond_atom_site_label_2
_geom_bond_distance
_geom_bond_site_symmetry_2
_geom_bond_publ_flag
O1 N10 1.225(3) . ?
O2 N10 1.231(3) . ?
O3 N11 1.217(3) . ?
O4 N11 1.224(3) . ?
O5 N12 1.228(3) . ?
O6 N12 1.231(3) . ?
N8 N9 1.349(3) . ?
N8 C4 1.344(3) . ?
N9 C6 1.342(3) . ?
N10 C4 1.436(3) . ?
N11 C5 1.453(3) . ?
N12 C6 1.431(3) . ?
C4 C5 1.376(4) . ?
C5 C6 1.383(4) . ?
O1W H1WA 0.8495 . ?
O1W H1WB 0.8503 . ?
N1 H1 0.86(4) . ?
N1 C1 1.386(3) . ?
N1 C3 1.359(3) . ?
N2 N3 1.397(3) . ?
N2 C1 1.327(3) . ?
N3 C2 1.354(3) . ?
N3 C3 1.356(3) . ?
N4 H4 0.98(3) . ?
N4 N5 1.403(3) . ?
N4 C2 1.328(3) . ?
N5 C3 1.299(3) . ?
N6 H6A 0.82(4) . ?
N6 H6B 0.84(4) . ?
N6 C1 1.328(4) . ?
N7 H7A 0.95(3) . ?
N7 H7B 0.94(4) . ?
N7 C2 1.338(3) . ?

loop_
_geom_hbond_atom_site_label_D
_geom_hbond_atom_site_label_H
_geom_hbond_atom_site_label_A
_geom_hbond_distance_DH
_geom_hbond_distance_HA
_geom_hbond_distance_DA
_geom_hbond_angle_DHA
_geom_hbond_site_symmetry_A
_geom_hbond_publ_flag
O1W H1WA O1W 0.85 2.08 2.907(2) 164.9 2_756 yes
O1W H1WB N2 0.85 2.41 3.061(3) 134.1 3_766 yes
N1 H1 N5 0.86(4) 2.02(4) 2.806(3) 153(4) 3_656 yes
N4 H4 N8 0.98(3) 1.87(3) 2.810(3) 161(3) 3_666 yes
N6 H6B O6 0.84(4) 2.57(4) 2.963(3) 110(3) 1_545 yes
N7 H7A O1W 0.95(3) 1.97(4) 2.909(3) 169(3) 3_766 yes

loop_
_geom_torsion_atom_site_label_1
_geom_torsion_atom_site_label_2
_geom_torsion_atom_site_label_3
_geom_torsion_atom_site_label_4
_geom_torsion
_geom_torsion_site_symmetry_1
_geom_torsion_site_symmetry_2
_geom_torsion_site_symmetry_3
_geom_torsion_site_symmetry_4
_geom_torsion_publ_flag
O1 N10 C4 N8 4.7(4) . . . . ?
O1 N10 C4 C5 -173.0(2) . . . . ?
O2 N10 C4 N8 -176.6(2) . . . . ?
O2 N10 C4 C5 5.7(4) . . . . ?
O3 N11 C5 C4 87.3(3) . . . . ?
O3 N11 C5 C6 -100.2(3) . . . . ?
O4 N11 C5 C4 -92.4(3) . . . . ?
O4 N11 C5 C6 80.1(3) . . . . ?
O5 N12 C6 N9 -172.8(2) . . . . ?
O5 N12 C6 C5 3.2(4) . . . . ?
O6 N12 C6 N9 7.3(3) . . . . ?
O6 N12 C6 C5 -176.6(2) . . . . ?
N8 N9 C6 N12 175.8(2) . . . . ?
N8 N9 C6 C5 -0.7(3) . . . . ?
N8 C4 C5 N11 173.0(2) . . . . ?
N8 C4 C5 C6 -1.1(3) . . . . ?
N9 N8 C4 N10 -177.4(2) . . . . ?
N9 N8 C4 C5 0.7(3) . . . . ?
N10 C4 C5 N11 -9.1(4) . . . . ?
N10 C4 C5 C6 176.8(2) . . . . ?
N11 C5 C6 N9 -173.0(2) . . . . ?
N11 C5 C6 N12 10.7(4) . . . . ?
C4 N8 N9 C6 0.0(3) . . . . ?
C4 C5 C6 N9 1.1(3) . . . . ?
C4 C5 C6 N12 -175.2(2) . . . . ?
N2 N3 C2 N4 -179.2(3) . . . . ?
N2 N3 C2 N7 -2.5(5) . . . . ?
N2 N3 C3 N1 -0.6(3) . . . . ?
N2 N3 C3 N5 179.8(2) . . . . ?
N3 N2 C1 N1 0.4(3) . . . . ?
N3 N2 C1 N6 179.1(3) . . . . ?
N4 N5 C3 N1 -179.8(3) . . . . ?
N4 N5 C3 N3 -0.4(3) . . . . ?
N5 N4 C2 N3 -1.0(3) . . . . ?
N5 N4 C2 N7 -177.5(2) . . . . ?
C1 N1 C3 N3 0.8(3) . . . . ?
C1 N1 C3 N5 -179.8(3) . . . . ?
C1 N2 N3 C2 -180.0(3) . . . . ?
C1 N2 N3 C3 0.1(3) . . . . ?
C2 N3 C3 N1 179.5(2) . . . . ?
C2 N3 C3 N5 -0.1(3) . . . . ?
C2 N4 N5 C3 0.9(3) . . . . ?
C3 N1 C1 N2 -0.8(3) . . . . ?
C3 N1 C1 N6 -179.5(2) . . . . ?
C3 N3 C2 N4 0.7(3) . . . . ?
C3 N3 C2 N7 177.4(2) . . . . ?

loop_
_exptl_oxdiff_crystal_face_indexfrac_h
_exptl_oxdiff_crystal_face_indexfrac_k
_exptl_oxdiff_crystal_face_indexfrac_l
_exptl_oxdiff_crystal_face_x
_exptl_oxdiff_crystal_face_y
_exptl_oxdiff_crystal_face_z
1.0007 -0.0003 -0.0009 0.0801 0.0303 0.0758
-1.0007 0.0003 0.0009 -0.0801 -0.0303 -0.0758
1.0014 -1.0006 -0.9982 0.0328 -0.2572 0.2250
-1.0014 1.0006 0.9982 -0.0328 0.2572 -0.2250
0.0006 0.0008 0.9995 -0.0417 0.0485 0.0411
-0.0006 -0.0008 -0.9995 0.0417 -0.0485 -0.0411
